data_2240225
loop_
_publ_author_name
'Janzen, Daron E.'
'Kooyman, Arianna M.'
'Lange, Kayla A.'

_publ_section_title
;
 Crystal structures of bis[2-(diphenylphosphinothioyl)phenyl] ether and
 bis{2-[diphenyl(selanylidene)phosphanyl]phenyl} ether
;
_journal_issue 12
_journal_name_full 'Acta Crystallographica Section E'
_journal_page_first 536
_journal_page_last 540
_journal_paper_doi 10.1107/S1600536814023988
_journal_volume 70
_journal_year 2014
_chemical_formula_iupac 'C36 H28 O P2 Se2'
_chemical_formula_moiety 'C36 H28 O P2 Se2'
_chemical_formula_sum 'C36 H28 O P2 Se2'
_chemical_formula_weight 696.44
_chemical_name_common
;
bis{2-[Diphenyl(selanylidene)phosphanyl]phenyl} ether
;
_chemical_name_systematic (2-{2-[Diphenyl(selanylidene)phosphanyl]phenoxy}phenyl)diphenyl-\l^5^-phosphaneselone
_space_group_crystal_system monoclinic
_space_group_IT_number 15
_space_group_name_Hall '-C 2yc'
_space_group_name_H-M_alt 'C 1 2/c 1'
_symmetry_space_group_name_Hall '-C 2yc'
_symmetry_space_group_name_H-M 'C 1 2/c 1'
_atom_sites_solution_hydrogens geom
_audit_creation_method SHELXL-2013
_cell_angle_alpha 90
_cell_angle_beta 109.226(8)
_cell_angle_gamma 90
_cell_formula_units_Z 4
_cell_length_a 14.0964(15)
_cell_length_b 13.0854(13)
_cell_length_c 17.5918(18)
_cell_measurement_reflns_used 13788
_cell_measurement_temperature 173(2)
_cell_measurement_theta_max 27.59
_cell_measurement_theta_min 3.06
_cell_volume 3064.0(6)
_computing_cell_refinement
;
<i>CrystalClear-SM Expert</i> (Rigaku Americas and Rigaku, 2011)
;
_computing_data_collection
;
<i>CrystalClear-SM Expert</i> (Rigaku Americas and Rigaku, 2011)
;
_computing_data_reduction
;
<i>CrystalClear-SM Expert</i> (Rigaku Americas and Rigaku, 2011)
;
_computing_molecular_graphics
;
ORTEP-3 for Windows (Farrugia, 2012)
;
_computing_publication_material
;
CrystalStructure (Rigaku, 2010)
;
_computing_structure_refinement
;
SHELXL2013 (Sheldrick, 2008)
;
_computing_structure_solution
;
SIR2004 (Burla <i>et al</i>., 2005)
;
_diffrn_ambient_temperature 173(2)
_diffrn_detector_area_resol_mean 6.849
_diffrn_measured_fraction_theta_full 0.998
_diffrn_measured_fraction_theta_max 0.999
_diffrn_measurement_device_type 'Rigaku XtaLAB mini'
_diffrn_measurement_method \w
_diffrn_radiation_type MoK\a
_diffrn_radiation_wavelength 0.71075
_diffrn_reflns_av_R_equivalents 0.0448
_diffrn_reflns_limit_h_max 18
_diffrn_reflns_limit_h_min -18
_diffrn_reflns_limit_k_max 16
_diffrn_reflns_limit_k_min -16
_diffrn_reflns_limit_l_max 22
_diffrn_reflns_limit_l_min -22
_diffrn_reflns_number 15840
_diffrn_reflns_theta_full 25.242
_diffrn_reflns_theta_max 27.481
_diffrn_reflns_theta_min 3.061
_exptl_absorpt_coefficient_mu 2.546
_exptl_absorpt_correction_T_max 0.737
_exptl_absorpt_correction_T_min 0.556
_exptl_absorpt_correction_type multi-scan
_exptl_absorpt_process_details
;
(<i>REQAB;</i> Rigaku, 1998)
;
_exptl_crystal_colour colorless
_exptl_crystal_density_diffrn 1.510
_exptl_crystal_density_method 'not measured'
_exptl_crystal_description prism
_exptl_crystal_F_000 1400
_exptl_crystal_size_max 0.800
_exptl_crystal_size_mid 0.120
_exptl_crystal_size_min 0.120
_refine_diff_density_max 0.397
_refine_diff_density_min -0.408
_refine_ls_extinction_method none
_refine_ls_goodness_of_fit_ref 1.066
_refine_ls_hydrogen_treatment constr
_refine_ls_matrix_type full
_refine_ls_number_parameters 186
_refine_ls_number_reflns 3521
_refine_ls_number_restraints 0
_refine_ls_restrained_S_all 1.066
_refine_ls_R_factor_all 0.0424
_refine_ls_R_factor_gt 0.0321
_refine_ls_shift/su_max 0.001
_refine_ls_shift/su_mean 0.000
_refine_ls_structure_factor_coef Fsqd
_refine_ls_weighting_details 'w=1/[\s^2^(Fo^2^)+(0.0183P)^2^+4.7666P] where P=(Fo^2^+2Fc^2^)/3'
_refine_ls_weighting_scheme calc
_refine_ls_wR_factor_gt 0.0624
_refine_ls_wR_factor_ref 0.0659
_reflns_number_gt 2958
_reflns_number_total 3521
_reflns_threshold_expression I>2\s(I)
_cod_data_source_file su5010sup1.cif
_cod_data_source_block 2
_cod_database_code 2240225
_cod_database_fobs_code 2240225
_shelx_space_group_comment
;
The symmetry employed for this shelxl refinement is uniquely defined
by the following loop, which should always be used as a source of
symmetry information in preference to the above space-group names.
They are only intended as comments.
;
_shelxl_version_number 2.013

loop_
_space_group_symop_operation_xyz
'x, y, z'
'-x, y, -z+1/2'
'x+1/2, y+1/2, z'
'-x+1/2, y+1/2, -z+1/2'
'-x, -y, -z'
'x, -y, z-1/2'
'-x+1/2, -y+1/2, -z'
'x+1/2, -y+1/2, z-1/2'

loop_
_atom_site_type_symbol
_atom_site_label
_atom_site_fract_x
_atom_site_fract_y
_atom_site_fract_z
_atom_site_U_iso_or_equiv
_atom_site_adp_type
_atom_site_calc_flag
_atom_site_occupancy
Se Se1 0.15497(2) 0.31054(2) 0.63637(2) 0.02846(8) Uani d 1
P P1 -0.00071(4) 0.28040(4) 0.58870(3) 0.01801(12) Uani d 1
O O1 0.0000 0.35271(16) 0.7500 0.0191(4) Uani d 1
C C1 -0.03973(16) 0.15982(16) 0.61952(12) 0.0201(5) Uani d 1
C C2 -0.10828(17) 0.15221(18) 0.66065(14) 0.0267(5) Uani d 1
H H2 -0.1341 0.2123 0.6770 0.032 Uiso calc 1
C C3 -0.13892(19) 0.0569(2) 0.67788(15) 0.0336(6) Uani d 1
H H3 -0.1859 0.0521 0.7060 0.040 Uiso calc 1
C C4 -0.10223(19) -0.03063(19) 0.65480(15) 0.0338(6) Uani d 1
H H4 -0.1242 -0.0956 0.6665 0.041 Uiso calc 1
C C5 -0.0331(2) -0.02409(19) 0.61439(15) 0.0333(6) Uani d 1
H H5 -0.0075 -0.0846 0.5985 0.040 Uiso calc 1
C C6 -0.00137(18) 0.07029(18) 0.59724(14) 0.0284(5) Uani d 1
H H6 0.0468 0.0745 0.5702 0.034 Uiso calc 1
C C7 -0.04357(15) 0.27085(16) 0.47944(12) 0.0189(4) Uani d 1
C C8 -0.13290(16) 0.22060(18) 0.43821(13) 0.0238(5) Uani d 1
H H8 -0.1715 0.1900 0.4673 0.029 Uiso calc 1
C C9 -0.16556(16) 0.21505(18) 0.35504(14) 0.0264(5) Uani d 1
H H9 -0.2261 0.1801 0.3272 0.032 Uiso calc 1
C C10 -0.11013(18) 0.26041(18) 0.31268(14) 0.0276(5) Uani d 1
H H10 -0.1332 0.2576 0.2555 0.033 Uiso calc 1
C C11 -0.02133(19) 0.30990(19) 0.35299(14) 0.0312(6) Uani d 1
H H11 0.0168 0.3407 0.3235 0.037 Uiso calc 1
C C12 0.01247(17) 0.31487(18) 0.43633(13) 0.0255(5) Uani d 1
H H12 0.0740 0.3484 0.4639 0.031 Uiso calc 1
C C13 -0.07964(15) 0.37932(16) 0.60936(12) 0.0191(4) Uani d 1
C C14 -0.15170(16) 0.43227(17) 0.54724(14) 0.0237(5) Uani d 1
H H14 -0.1613 0.4148 0.4928 0.028 Uiso calc 1
C C15 -0.20897(16) 0.50950(17) 0.56408(15) 0.0269(5) Uani d 1
H H15 -0.2571 0.5447 0.5213 0.032 Uiso calc 1
C C16 -0.19615(16) 0.53555(17) 0.64311(15) 0.0267(5) Uani d 1
H H16 -0.2361 0.5880 0.6545 0.032 Uiso calc 1
C C17 -0.12510(16) 0.48518(17) 0.70579(14) 0.0227(5) Uani d 1
H H17 -0.1160 0.5031 0.7601 0.027 Uiso calc 1
C C18 -0.06746(15) 0.40848(16) 0.68848(13) 0.0188(4) Uani d 1

loop_
_atom_site_aniso_label
_atom_site_aniso_U_11
_atom_site_aniso_U_22
_atom_site_aniso_U_33
_atom_site_aniso_U_12
_atom_site_aniso_U_13
_atom_site_aniso_U_23
Se1 0.01582(11) 0.04058(16) 0.02624(13) -0.00167(10) 0.00320(9) -0.00400(11)
P1 0.0159(3) 0.0209(3) 0.0167(3) -0.0006(2) 0.0045(2) 0.0003(2)
O1 0.0205(10) 0.0157(10) 0.0196(10) 0.000 0.0047(9) 0.000
C1 0.0214(11) 0.0192(11) 0.0178(10) 0.0017(8) 0.0037(9) 0.0022(8)
C2 0.0281(12) 0.0227(12) 0.0325(13) -0.0018(9) 0.0142(11) -0.0006(10)
C3 0.0355(14) 0.0317(15) 0.0396(15) -0.0068(11) 0.0202(12) 0.0012(11)
C4 0.0409(14) 0.0209(13) 0.0363(14) -0.0047(11) 0.0084(12) 0.0064(10)
C5 0.0453(15) 0.0202(13) 0.0329(13) 0.0092(11) 0.0108(12) 0.0022(10)
C6 0.0312(13) 0.0279(13) 0.0281(12) 0.0063(10) 0.0126(10) 0.0038(10)
C7 0.0194(10) 0.0193(11) 0.0172(10) -0.0004(8) 0.0047(8) 0.0005(8)
C8 0.0191(11) 0.0285(13) 0.0233(11) -0.0044(9) 0.0064(9) -0.0018(9)
C9 0.0192(11) 0.0282(13) 0.0272(12) -0.0004(9) 0.0013(9) -0.0034(10)
C10 0.0347(13) 0.0273(13) 0.0178(11) 0.0008(10) 0.0047(10) 0.0019(9)
C11 0.0386(14) 0.0326(14) 0.0244(12) -0.0083(11) 0.0129(11) 0.0066(10)
C12 0.0253(11) 0.0257(12) 0.0246(11) -0.0089(10) 0.0071(9) 0.0002(10)
C13 0.0170(10) 0.0166(11) 0.0225(11) -0.0018(8) 0.0049(9) 0.0009(9)
C14 0.0208(11) 0.0234(12) 0.0240(11) -0.0027(9) 0.0035(9) 0.0032(9)
C15 0.0191(11) 0.0208(12) 0.0353(13) 0.0007(9) 0.0018(10) 0.0059(10)
C16 0.0199(11) 0.0184(12) 0.0411(14) 0.0014(9) 0.0091(10) -0.0010(10)
C17 0.0215(11) 0.0192(11) 0.0282(12) -0.0038(9) 0.0090(10) -0.0029(9)
C18 0.0167(10) 0.0161(11) 0.0232(11) -0.0028(8) 0.0058(9) 0.0027(8)

loop_
_atom_type_symbol
_atom_type_description
_atom_type_scat_dispersion_real
_atom_type_scat_dispersion_imag
_atom_type_scat_source
Se Se -0.0929 2.2259 'International Tables Vol C Tables 4.2.6.8 and 6.1.1.4'
P P 0.1023 0.0942 'International Tables Vol C Tables 4.2.6.8 and 6.1.1.4'
O O 0.0106 0.0060 'International Tables Vol C Tables 4.2.6.8 and 6.1.1.4'
C C 0.0033 0.0016 'International Tables Vol C Tables 4.2.6.8 and 6.1.1.4'
H H 0.0000 0.0000 'International Tables Vol C Tables 4.2.6.8 and 6.1.1.4'

loop_
_geom_angle_atom_site_label_1
_geom_angle_atom_site_label_2
_geom_angle_atom_site_label_3
_geom_angle_site_symmetry_3
_geom_angle
C1 P1 C7 . 103.20(10)
C1 P1 C13 . 107.09(10)
C7 P1 C13 . 104.34(10)
C1 P1 Se1 . 114.95(7)
C7 P1 Se1 . 111.86(7)
C13 P1 Se1 . 114.30(7)
C18 O1 C18 2_556 116.6(2)
C2 C1 C6 . 119.0(2)
C2 C1 P1 . 123.39(17)
C6 C1 P1 . 117.51(17)
C3 C2 C1 . 119.9(2)
C3 C2 H2 . 120.0
C1 C2 H2 . 120.0
C4 C3 C2 . 120.8(2)
C4 C3 H3 . 119.6
C2 C3 H3 . 119.6
C3 C4 C5 . 119.8(2)
C3 C4 H4 . 120.1
C5 C4 H4 . 120.1
C6 C5 C4 . 120.1(2)
C6 C5 H5 . 120.0
C4 C5 H5 . 120.0
C5 C6 C1 . 120.3(2)
C5 C6 H6 . 119.8
C1 C6 H6 . 119.8
C12 C7 C8 . 119.4(2)
C12 C7 P1 . 119.88(16)
C8 C7 P1 . 120.72(16)
C9 C8 C7 . 120.3(2)
C9 C8 H8 . 119.9
C7 C8 H8 . 119.9
C10 C9 C8 . 119.9(2)
C10 C9 H9 . 120.1
C8 C9 H9 . 120.1
C9 C10 C11 . 120.2(2)
C9 C10 H10 . 119.9
C11 C10 H10 . 119.9
C10 C11 C12 . 120.2(2)
C10 C11 H11 . 119.9
C12 C11 H11 . 119.9
C11 C12 C7 . 120.0(2)
C11 C12 H12 . 120.0
C7 C12 H12 . 120.0
C18 C13 C14 . 117.4(2)
C18 C13 P1 . 120.67(16)
C14 C13 P1 . 121.89(17)
C15 C14 C13 . 121.1(2)
C15 C14 H14 . 119.5
C13 C14 H14 . 119.5
C16 C15 C14 . 120.1(2)
C16 C15 H15 . 119.9
C14 C15 H15 . 119.9
C15 C16 C17 . 120.2(2)
C15 C16 H16 . 119.9
C17 C16 H16 . 119.9
C18 C17 C16 . 119.4(2)
C18 C17 H17 . 120.3
C16 C17 H17 . 120.3
C17 C18 O1 . 120.62(19)
C17 C18 C13 . 121.83(19)
O1 C18 C13 . 117.40(18)

loop_
_geom_bond_atom_site_label_1
_geom_bond_atom_site_label_2
_geom_bond_site_symmetry_2
_geom_bond_distance
Se1 P1 . 2.1125(6)
P1 C1 . 1.812(2)
P1 C7 . 1.819(2)
P1 C13 . 1.820(2)
O1 C18 . 1.389(2)
O1 C18 2_556 1.389(2)
C1 C2 . 1.388(3)
C1 C6 . 1.399(3)
C2 C3 . 1.385(3)
C2 H2 . 0.9500
C3 C4 . 1.372(4)
C3 H3 . 0.9500
C4 C5 . 1.385(4)
C4 H4 . 0.9500
C5 C6 . 1.380(3)
C5 H5 . 0.9500
C6 H6 . 0.9500
C7 C12 . 1.387(3)
C7 C8 . 1.394(3)
C8 C9 . 1.384(3)
C8 H8 . 0.9500
C9 C10 . 1.379(3)
C9 H9 . 0.9500
C10 C11 . 1.380(3)
C10 H10 . 0.9500
C11 C12 . 1.386(3)
C11 H11 . 0.9500
C12 H12 . 0.9500
C13 C18 . 1.398(3)
C13 C14 . 1.405(3)
C14 C15 . 1.385(3)
C14 H14 . 0.9500
C15 C16 . 1.384(3)
C15 H15 . 0.9500
C16 C17 . 1.388(3)
C16 H16 . 0.9500
C17 C18 . 1.387(3)
C17 H17 . 0.9500

loop_
_geom_hbond_atom_site_label_D
_geom_hbond_atom_site_label_H
_geom_hbond_atom_site_label_A
_geom_hbond_site_symmetry_A
_geom_hbond_distance_DH
_geom_hbond_distance_HA
_geom_hbond_distance_DA
_geom_hbond_angle_DHA
C5 H5 Cg2 5_566 0.95 2.63 3.546(3) 161
C9 H9 Cg3 7_456 0.95 2.94 3.676(3) 135

loop_
_geom_torsion_atom_site_label_1
_geom_torsion_atom_site_label_2
_geom_torsion_atom_site_label_3
_geom_torsion_atom_site_label_4
_geom_torsion_site_symmetry_1
_geom_torsion
C7 P1 C1 C2 . -117.40(19)
C13 P1 C1 C2 . -7.6(2)
Se1 P1 C1 C2 . 120.53(18)
C7 P1 C1 C6 . 59.79(19)
C13 P1 C1 C6 . 169.57(17)
Se1 P1 C1 C6 . -62.27(18)
C6 C1 C2 C3 . -1.0(3)
P1 C1 C2 C3 . 176.11(18)
C1 C2 C3 C4 . 0.1(4)
C2 C3 C4 C5 . 0.5(4)
C3 C4 C5 C6 . -0.1(4)
C4 C5 C6 C1 . -0.9(4)
C2 C1 C6 C5 . 1.5(3)
P1 C1 C6 C5 . -175.86(18)
C1 P1 C7 C12 . -145.39(19)
C13 P1 C7 C12 . 102.79(19)
Se1 P1 C7 C12 . -21.3(2)
C1 P1 C7 C8 . 35.3(2)
C13 P1 C7 C8 . -76.5(2)
Se1 P1 C7 C8 . 159.41(16)
C12 C7 C8 C9 . -0.3(3)
P1 C7 C8 C9 . 179.05(17)
C7 C8 C9 C10 . -0.7(3)
C8 C9 C10 C11 . 1.1(4)
C9 C10 C11 C12 . -0.4(4)
C10 C11 C12 C7 . -0.6(4)
C8 C7 C12 C11 . 1.0(4)
P1 C7 C12 C11 . -178.38(19)
C1 P1 C13 C18 . 71.55(19)
C7 P1 C13 C18 . -179.48(17)
Se1 P1 C13 C18 . -57.00(18)
C1 P1 C13 C14 . -111.23(18)
C7 P1 C13 C14 . -2.2(2)
Se1 P1 C13 C14 . 120.23(16)
C18 C13 C14 C15 . -0.7(3)
P1 C13 C14 C15 . -177.99(17)
C13 C14 C15 C16 . -0.3(3)
C14 C15 C16 C17 . 0.7(3)
C15 C16 C17 C18 . -0.2(3)
C16 C17 C18 O1 . -176.18(19)
C16 C17 C18 C13 . -0.8(3)
C18 O1 C18 C17 2_556 -51.46(16)
C18 O1 C18 C13 2_556 132.9(2)
C14 C13 C18 C17 . 1.2(3)
P1 C13 C18 C17 . 178.56(16)
C14 C13 C18 O1 . 176.74(17)
P1 C13 C18 O1 . -5.9(3)
